data_7711819
loop_
_publ_author_name
'Chen, Xiaoli'
'Liao, Xuehong'
'Dai, Chang'
'Zhu, Lihong'
'Li, Hong'
'Yang, Xueli'
'Ruan, Zhijun'
'Liang, Xiangming'
'Lin, Junqi'

_publ_section_title
;
 Modulating the electrocatalytic activity of mononuclear nickel complexes
 toward water oxidation by tertiary amine group
;
_journal_name_full 'Dalton Transactions'
_journal_paper_doi 10.1039/D2DT03381J
_journal_year 2022
_chemical_formula_moiety 'C16 H25 N5 Ni O, 2(Cl O4), H2 O'
_chemical_formula_sum 'C16 H27 Cl2 N5 Ni O10'
_chemical_formula_weight 579.03
_space_group_crystal_system monoclinic
_space_group_IT_number 14
_space_group_name_Hall '-P 2yn'
_space_group_name_H-M_alt 'P 1 21/n 1'
_atom_sites_solution_hydrogens mixed
_audit_creation_method SHELXL-2018/3
_audit_update_record
;
2022-09-09 deposited with the CCDC.	2022-11-21 downloaded from the CCDC.
;
_cell_angle_alpha 90
_cell_angle_beta 92.943(4)
_cell_angle_gamma 90
_cell_formula_units_Z 4
_cell_length_a 8.5418(9)
_cell_length_b 10.8038(10)
_cell_length_c 26.763(3)
_cell_measurement_reflns_used 9761
_cell_measurement_temperature 292(2)
_cell_measurement_theta_max 25.026
_cell_measurement_theta_min 2.543
_cell_volume 2466.5(4)
_computing_structure_refinement 'SHELXL-2018/3 (Sheldrick, 2018)'
_computing_structure_solution 'SHELXT 2018/2 (Sheldrick, 2018)'
_diffrn_ambient_temperature 292(2)
_diffrn_measured_fraction_theta_full 0.999
_diffrn_measured_fraction_theta_max 0.999
_diffrn_measurement_device_type 'bruker apexiii ccd detector'
_diffrn_measurement_method '\f and \w scans'
_diffrn_radiation_type MoK\a
_diffrn_radiation_wavelength 0.71073
_diffrn_reflns_av_R_equivalents 0.0607
_diffrn_reflns_av_unetI/netI 0.0216
_diffrn_reflns_Laue_measured_fraction_full 0.999
_diffrn_reflns_Laue_measured_fraction_max 0.999
_diffrn_reflns_limit_h_max 10
_diffrn_reflns_limit_h_min -10
_diffrn_reflns_limit_k_max 12
_diffrn_reflns_limit_k_min -12
_diffrn_reflns_limit_l_max 31
_diffrn_reflns_limit_l_min -31
_diffrn_reflns_number 94397
_diffrn_reflns_point_group_measured_fraction_full 0.999
_diffrn_reflns_point_group_measured_fraction_max 0.999
_diffrn_reflns_theta_full 25.099
_diffrn_reflns_theta_max 25.099
_diffrn_reflns_theta_min 2.033
_exptl_absorpt_coefficient_mu 1.062
_exptl_absorpt_correction_T_max 0.7452
_exptl_absorpt_correction_T_min 0.6749
_exptl_absorpt_correction_type multi-scan
_exptl_absorpt_process_details sadabs
_exptl_crystal_colour green
_exptl_crystal_density_diffrn 1.559
_exptl_crystal_density_meas ?
_exptl_crystal_description block
_exptl_crystal_F_000 1200
_exptl_crystal_size_max 0.300
_exptl_crystal_size_mid 0.280
_exptl_crystal_size_min 0.250
_refine_diff_density_max 0.673
_refine_diff_density_min -0.481
_refine_diff_density_rms 0.074
_refine_ls_extinction_coef 0.0013(6)
_refine_ls_extinction_expression Fc^*^=kFc[1+0.001xFc^2^\l^3^/sin(2\q)]^-1/4^
_refine_ls_extinction_method 'SHELXL-2018/3 (Sheldrick 2018)'
_refine_ls_goodness_of_fit_ref 1.062
_refine_ls_hydrogen_treatment constr
_refine_ls_matrix_type full
_refine_ls_number_parameters 312
_refine_ls_number_reflns 4383
_refine_ls_number_restraints 0
_refine_ls_restrained_S_all 1.062
_refine_ls_R_factor_all 0.0551
_refine_ls_R_factor_gt 0.0506
_refine_ls_shift/su_max 0.007
_refine_ls_shift/su_mean 0.000
_refine_ls_structure_factor_coef Fsqd
_refine_ls_weighting_details 'w=1/[\s^2^(Fo^2^)+(0.0966P)^2^+1.9762P] where P=(Fo^2^+2Fc^2^)/3'
_refine_ls_weighting_scheme calc
_refine_ls_wR_factor_gt 0.1523
_refine_ls_wR_factor_ref 0.1574
_reflns_Friedel_coverage 0.000
_reflns_number_gt 3916
_reflns_number_total 4383
_reflns_threshold_expression 'I > 2\s(I)'
_cod_data_source_file d2dt03381j2.cif
_cod_data_source_block T
_cod_depositor_comments
;
The following automatic conversions were performed:

data item '_exptl_crystal_density_meas' value 'not measured' was
changed to '?' -- the value is perceived as not measured.

Automatic conversion script
Id: cif_fix_values 7556 2019-12-06 15:28:31Z antanas 
;
_cod_original_sg_symbol_H-M 'P 21/n'
_cod_database_code 7711819
_shelx_shelxl_version_number 2018/3
_shelx_space_group_comment
;
The symmetry employed for this shelxl refinement is uniquely defined
by the following loop, which should always be used as a source of
symmetry information in preference to the above space-group names.
They are only intended as comments.
;
_shelx_estimated_absorpt_t_min 0.741
_shelx_estimated_absorpt_t_max 0.777

loop_
_space_group_symop_operation_xyz
'x, y, z'
'-x+1/2, y+1/2, -z+1/2'
'-x, -y, -z'
'x-1/2, -y-1/2, z-1/2'

loop_
_atom_site_label
_atom_site_type_symbol
_atom_site_fract_x
_atom_site_fract_y
_atom_site_fract_z
_atom_site_U_iso_or_equiv
_atom_site_adp_type
_atom_site_occupancy
_atom_site_site_symmetry_order
_atom_site_calc_flag
_atom_site_refinement_flags_posn
_atom_site_refinement_flags_adp
_atom_site_refinement_flags_occupancy
_atom_site_disorder_assembly
_atom_site_disorder_group
Ni1 Ni 0.24813(5) 0.31728(4) 0.61799(2) 0.04713(19) Uani 1 1 d . . . . .
Cl1 Cl 0.59242(12) 0.31248(10) 0.77926(4) 0.0690(3) Uani 1 1 d . . . . .
Cl2 Cl 0.75842(12) 0.23343(11) 0.52630(4) 0.0741(3) Uani 1 1 d . . . . .
N5 N 0.2751(3) 0.3032(2) 0.54158(10) 0.0501(6) Uani 1 1 d . . . . .
N1 N 0.3343(3) 0.4930(3) 0.63338(10) 0.0532(6) Uani 1 1 d . . . . .
O1 O 0.4786(3) 0.2422(3) 0.62906(11) 0.0795(9) Uani 1 1 d . . . . .
H1A H 0.528486 0.249470 0.602008 0.119 Uiso 1 1 d R U . . .
H1B H 0.472488 0.163406 0.633721 0.119 Uiso 1 1 d R U . . .
N3 N 0.1849(4) 0.2818(3) 0.69185(12) 0.0624(7) Uani 1 1 d . . . . .
H3A H 0.278014 0.288092 0.714679 0.075 Uiso 1 1 calc R U . . .
N2 N 0.0364(3) 0.4191(3) 0.61295(11) 0.0588(7) Uani 1 1 d . . . . .
H2 H -0.030069 0.386325 0.585091 0.071 Uiso 1 1 calc R U . . .
N4 N 0.1526(4) 0.1441(3) 0.60519(13) 0.0678(8) Uani 1 1 d . . . . .
H4A H 0.039941 0.154972 0.597596 0.081 Uiso 1 1 calc R U . . .
O6 O 0.4490(4) 0.3651(4) 0.76447(14) 0.1102(13) Uani 1 1 d . . . . .
C16 C 0.3078(4) 0.3941(3) 0.50937(13) 0.0577(8) Uani 1 1 d . . . . .
H16 H 0.326919 0.473462 0.521643 0.069 Uiso 1 1 calc R U . . .
C1 C 0.2307(5) 0.5846(3) 0.62552(13) 0.0607(9) Uani 1 1 d . . . . .
C12 C 0.2481(5) 0.1898(3) 0.52350(14) 0.0583(9) Uani 1 1 d . . . . .
C5 C 0.4752(5) 0.5204(4) 0.65497(14) 0.0693(10) Uani 1 1 d . . . . .
H5 H 0.547007 0.456890 0.661165 0.083 Uiso 1 1 calc R U . . .
C8 C 0.0724(5) 0.3794(4) 0.70378(15) 0.0701(10) Uani 1 1 d . . . . .
H8A H 0.128297 0.455762 0.711547 0.084 Uiso 1 1 calc R U . . .
H8B H 0.016595 0.355450 0.732922 0.084 Uiso 1 1 calc R U . . .
C6 C 0.0737(5) 0.5483(4) 0.60231(16) 0.0704(10) Uani 1 1 d . . . . .
H6A H -0.006417 0.601408 0.615172 0.085 Uiso 1 1 calc R U . . .
H6B H 0.073660 0.560215 0.566391 0.085 Uiso 1 1 calc R U . . .
C15 C 0.3139(5) 0.3730(4) 0.45901(14) 0.0696(10) Uani 1 1 d . . . . .
H15 H 0.337526 0.437315 0.437560 0.084 Uiso 1 1 calc R U . . .
C7 C -0.0434(5) 0.4000(5) 0.65970(16) 0.0734(11) Uani 1 1 d . . . . .
H7A H -0.112199 0.328757 0.656025 0.088 Uiso 1 1 calc R U . . .
H7B H -0.107544 0.471775 0.666165 0.088 Uiso 1 1 calc R U . . .
C11 C 0.2192(6) 0.0897(4) 0.56130(16) 0.0765(11) Uani 1 1 d . . . . .
H11A H 0.147544 0.028529 0.546593 0.092 Uiso 1 1 calc R U . . .
H11B H 0.317037 0.048516 0.570931 0.092 Uiso 1 1 calc R U . . .
C10 C 0.1711(7) 0.0749(4) 0.65213(18) 0.0857(13) Uani 1 1 d . . . . .
H10A H 0.279979 0.051365 0.658245 0.103 Uiso 1 1 calc R U . . .
H10B H 0.108319 0.000126 0.649988 0.103 Uiso 1 1 calc R U . . .
C14 C 0.2852(6) 0.2585(5) 0.44077(15) 0.0796(12) Uani 1 1 d . . . . .
H14 H 0.287559 0.243551 0.406589 0.095 Uiso 1 1 calc R U . . .
C4 C 0.5168(7) 0.6384(6) 0.66817(18) 0.0982(18) Uani 1 1 d . . . . .
H4 H 0.614904 0.654354 0.683479 0.118 Uiso 1 1 calc R U . . .
O3 O 0.7027(6) 0.3372(6) 0.7458(2) 0.158(2) Uani 1 1 d . . . . .
C2 C 0.2681(8) 0.7071(4) 0.6380(2) 0.0914(15) Uani 1 1 d . . . . .
H2A H 0.194875 0.769884 0.632273 0.110 Uiso 1 1 calc R U . . .
O5 O 0.6378(6) 0.3534(6) 0.82761(16) 0.157(2) Uani 1 1 d . . . . .
C13 C 0.2525(6) 0.1635(4) 0.47305(16) 0.0754(11) Uani 1 1 d . . . . .
H13 H 0.233823 0.083695 0.461163 0.090 Uiso 1 1 calc R U . . .
C9 C 0.1195(7) 0.1547(4) 0.69423(18) 0.0851(13) Uani 1 1 d . . . . .
H9A H 0.005944 0.159213 0.692751 0.102 Uiso 1 1 calc R U . . .
H9B H 0.153177 0.117084 0.725889 0.102 Uiso 1 1 calc R U . . .
O2 O 0.5926(8) 0.0523(5) 0.6875(2) 0.155(2) Uani 1 1 d G . . . .
H2B H 0.633699 0.001685 0.667090 0.233 Uiso 1 1 d G U . . .
H2C H 0.658978 0.112006 0.690601 0.233 Uiso 1 1 d G U . . .
O10 O 0.6746(9) 0.3203(5) 0.5527(3) 0.173(3) Uani 1 1 d . . . . .
C3 C 0.4129(9) 0.7332(6) 0.6587(2) 0.110(2) Uani 1 1 d . . . . .
H3 H 0.441166 0.814432 0.666337 0.131 Uiso 1 1 calc R U . . .
O8 O 0.8859(7) 0.3093(8) 0.5134(2) 0.188(3) Uani 1 1 d . . . . .
O7 O 0.8232(10) 0.1465(6) 0.5579(4) 0.225(4) Uani 1 1 d . . . . .
O4 O 0.5703(10) 0.1838(5) 0.7820(3) 0.189(3) Uani 1 1 d . . . . .
O9 O 0.6631(11) 0.1812(9) 0.4946(5) 0.297(7) Uani 1 1 d . . . . .

loop_
_atom_site_aniso_label
_atom_site_aniso_U_11
_atom_site_aniso_U_22
_atom_site_aniso_U_33
_atom_site_aniso_U_23
_atom_site_aniso_U_13
_atom_site_aniso_U_12
Ni1 0.0478(3) 0.0460(3) 0.0479(3) 0.00143(15) 0.00553(18) -0.00194(15)
Cl1 0.0611(5) 0.0779(6) 0.0679(6) 0.0148(4) 0.0033(4) 0.0106(4)
Cl2 0.0676(6) 0.0795(7) 0.0744(6) -0.0121(5) -0.0042(5) 0.0043(5)
N5 0.0503(15) 0.0508(15) 0.0494(15) -0.0021(11) 0.0040(12) 0.0018(11)
N1 0.0550(15) 0.0589(16) 0.0459(14) -0.0004(12) 0.0028(12) -0.0114(13)
O1 0.0642(16) 0.097(2) 0.0776(19) 0.0212(17) 0.0090(14) 0.0232(16)
N3 0.0625(18) 0.0712(19) 0.0542(16) 0.0057(15) 0.0101(14) -0.0051(15)
N2 0.0476(15) 0.0677(18) 0.0607(17) -0.0110(14) -0.0012(12) 0.0008(13)
N4 0.081(2) 0.0519(16) 0.072(2) -0.0009(15) 0.0168(16) -0.0094(15)
O6 0.091(2) 0.144(3) 0.093(2) -0.019(2) -0.0246(19) 0.037(2)
C16 0.062(2) 0.0570(19) 0.0536(19) 0.0029(15) 0.0017(15) -0.0010(16)
C1 0.079(2) 0.0483(18) 0.0554(19) -0.0046(15) 0.0119(17) -0.0044(17)
C12 0.060(2) 0.0551(19) 0.061(2) -0.0077(15) 0.0059(16) 0.0007(15)
C5 0.064(2) 0.092(3) 0.0517(19) 0.0004(19) 0.0020(16) -0.027(2)
C8 0.066(2) 0.084(3) 0.061(2) -0.0068(19) 0.0202(18) -0.007(2)
C6 0.073(2) 0.064(2) 0.074(2) 0.0013(19) 0.0001(19) 0.0180(19)
C15 0.080(3) 0.077(3) 0.053(2) 0.0104(18) 0.0037(18) 0.004(2)
C7 0.053(2) 0.088(3) 0.080(3) -0.007(2) 0.0151(18) 0.0031(19)
C11 0.103(3) 0.051(2) 0.076(3) -0.0078(19) 0.019(2) -0.006(2)
C10 0.118(4) 0.058(2) 0.084(3) 0.015(2) 0.030(3) -0.011(2)
C14 0.091(3) 0.097(3) 0.051(2) -0.010(2) 0.002(2) 0.004(3)
C4 0.105(4) 0.122(5) 0.068(3) -0.011(3) 0.007(3) -0.066(4)
O3 0.100(3) 0.249(7) 0.128(4) 0.034(4) 0.041(3) -0.020(3)
C2 0.134(5) 0.056(2) 0.087(3) -0.010(2) 0.026(3) -0.008(3)
O5 0.128(4) 0.254(7) 0.084(3) -0.009(3) -0.036(2) 0.046(4)
C13 0.086(3) 0.074(3) 0.067(2) -0.020(2) 0.010(2) -0.010(2)
C9 0.111(4) 0.073(3) 0.074(3) 0.013(2) 0.029(3) -0.011(2)
O2 0.190(5) 0.112(4) 0.159(5) 0.024(3) -0.033(4) 0.042(4)
O10 0.210(6) 0.105(4) 0.212(6) -0.018(3) 0.096(5) 0.006(3)
C3 0.159(6) 0.080(3) 0.092(4) -0.027(3) 0.028(4) -0.062(4)
O8 0.111(4) 0.311(10) 0.143(5) 0.054(5) 0.013(3) -0.032(4)
O7 0.215(7) 0.116(4) 0.329(10) 0.057(5) -0.136(7) -0.015(4)
O4 0.262(8) 0.083(3) 0.229(7) 0.033(4) 0.084(6) 0.014(4)
O9 0.223(8) 0.254(9) 0.391(13) -0.172(9) -0.195(9) 0.060(6)

loop_
_atom_type_symbol
_atom_type_description
_atom_type_scat_dispersion_real
_atom_type_scat_dispersion_imag
_atom_type_scat_source
C C 0.0033 0.0016 'International Tables Vol C Tables 4.2.6.8 and 6.1.1.4'
H H 0.0000 0.0000 'International Tables Vol C Tables 4.2.6.8 and 6.1.1.4'
Cl Cl 0.1484 0.1585 'International Tables Vol C Tables 4.2.6.8 and 6.1.1.4'
N N 0.0061 0.0033 'International Tables Vol C Tables 4.2.6.8 and 6.1.1.4'
Ni Ni 0.3393 1.1124 'International Tables Vol C Tables 4.2.6.8 and 6.1.1.4'
O O 0.0106 0.0060 'International Tables Vol C Tables 4.2.6.8 and 6.1.1.4'

loop_
_geom_angle_atom_site_label_1
_geom_angle_atom_site_label_2
_geom_angle_atom_site_label_3
_geom_angle
_geom_angle_site_symmetry_1
_geom_angle_site_symmetry_3
_geom_angle_publ_flag
N4 Ni1 N1 176.89(12) . . ?
N4 Ni1 N5 80.37(12) . . ?
N1 Ni1 N5 101.96(11) . . ?
N4 Ni1 N3 82.68(13) . . ?
N1 Ni1 N3 94.92(12) . . ?
N5 Ni1 N3 162.96(13) . . ?
N4 Ni1 N2 97.56(13) . . ?
N1 Ni1 N2 80.19(12) . . ?
N5 Ni1 N2 96.49(11) . . ?
N3 Ni1 N2 83.99(12) . . ?
N4 Ni1 O1 91.87(14) . . ?
N1 Ni1 O1 90.29(12) . . ?
N5 Ni1 O1 87.75(11) . . ?
N3 Ni1 O1 94.55(12) . . ?
N2 Ni1 O1 170.19(13) . . ?
O3 Cl1 O6 111.2(3) . . ?
O3 Cl1 O5 112.2(4) . . ?
O6 Cl1 O5 109.3(3) . . ?
O3 Cl1 O4 109.2(4) . . ?
O6 Cl1 O4 107.5(4) . . ?
O5 Cl1 O4 107.2(5) . . ?
O9 Cl2 O7 109.4(6) . . ?
O9 Cl2 O10 107.9(6) . . ?
O7 Cl2 O10 110.7(6) . . ?
O9 Cl2 O8 124.4(8) . . ?
O7 Cl2 O8 104.9(5) . . ?
O10 Cl2 O8 98.9(4) . . ?
C12 N5 C16 118.4(3) . . ?
C12 N5 Ni1 113.5(2) . . ?
C16 N5 Ni1 127.9(2) . . ?
C1 N1 C5 118.5(3) . . ?
C1 N1 Ni1 114.9(2) . . ?
C5 N1 Ni1 126.2(3) . . ?
Ni1 O1 H1A 109.9 . . ?
Ni1 O1 H1B 109.4 . . ?
H1A O1 H1B 104.3 . . ?
C8 N3 C9 113.7(3) . . ?
C8 N3 Ni1 105.9(2) . . ?
C9 N3 Ni1 108.8(3) . . ?
C8 N3 H3A 109.4 . . ?
C9 N3 H3A 109.4 . . ?
Ni1 N3 H3A 109.4 . . ?
C6 N2 C7 114.5(3) . . ?
C6 N2 Ni1 108.3(2) . . ?
C7 N2 Ni1 107.8(2) . . ?
C6 N2 H2 108.7 . . ?
C7 N2 H2 108.7 . . ?
Ni1 N2 H2 108.7 . . ?
C11 N4 C10 117.2(4) . . ?
C11 N4 Ni1 109.4(2) . . ?
C10 N4 Ni1 107.2(3) . . ?
C11 N4 H4A 107.5 . . ?
C10 N4 H4A 107.5 . . ?
Ni1 N4 H4A 107.5 . . ?
N5 C16 C15 121.9(4) . . ?
N5 C16 H16 119.0 . . ?
C15 C16 H16 119.0 . . ?
N1 C1 C2 121.4(4) . . ?
N1 C1 C6 116.2(3) . . ?
C2 C1 C6 122.3(4) . . ?
N5 C12 C13 122.1(4) . . ?
N5 C12 C11 116.5(3) . . ?
C13 C12 C11 121.4(3) . . ?
N1 C5 C4 122.3(5) . . ?
N1 C5 H5 118.9 . . ?
C4 C5 H5 118.9 . . ?
N3 C8 C7 110.1(3) . . ?
N3 C8 H8A 109.6 . . ?
C7 C8 H8A 109.6 . . ?
N3 C8 H8B 109.6 . . ?
C7 C8 H8B 109.6 . . ?
H8A C8 H8B 108.2 . . ?
N2 C6 C1 111.6(3) . . ?
N2 C6 H6A 109.3 . . ?
C1 C6 H6A 109.3 . . ?
N2 C6 H6B 109.3 . . ?
C1 C6 H6B 109.3 . . ?
H6A C6 H6B 108.0 . . ?
C14 C15 C16 119.5(4) . . ?
C14 C15 H15 120.2 . . ?
C16 C15 H15 120.2 . . ?
N2 C7 C8 111.7(3) . . ?
N2 C7 H7A 109.3 . . ?
C8 C7 H7A 109.3 . . ?
N2 C7 H7B 109.3 . . ?
C8 C7 H7B 109.3 . . ?
H7A C7 H7B 107.9 . . ?
N4 C11 C12 109.6(3) . . ?
N4 C11 H11A 109.7 . . ?
C12 C11 H11A 109.7 . . ?
N4 C11 H11B 109.7 . . ?
C12 C11 H11B 109.7 . . ?
H11A C11 H11B 108.2 . . ?
N4 C10 C9 109.1(4) . . ?
N4 C10 H10A 109.9 . . ?
C9 C10 H10A 109.9 . . ?
N4 C10 H10B 109.9 . . ?
C9 C10 H10B 109.9 . . ?
H10A C10 H10B 108.3 . . ?
C15 C14 C13 119.7(4) . . ?
C15 C14 H14 120.2 . . ?
C13 C14 H14 120.2 . . ?
C5 C4 C3 119.5(5) . . ?
C5 C4 H4 120.2 . . ?
C3 C4 H4 120.2 . . ?
C3 C2 C1 119.1(5) . . ?
C3 C2 H2A 120.5 . . ?
C1 C2 H2A 120.5 . . ?
C14 C13 C12 118.4(4) . . ?
C14 C13 H13 120.8 . . ?
C12 C13 H13 120.8 . . ?
N3 C9 C10 111.9(3) . . ?
N3 C9 H9A 109.2 . . ?
C10 C9 H9A 109.2 . . ?
N3 C9 H9B 109.2 . . ?
C10 C9 H9B 109.2 . . ?
H9A C9 H9B 107.9 . . ?
H2B O2 H2C 104.5 . . ?
C2 C3 C4 119.2(5) . . ?
C2 C3 H3 120.4 . . ?
C4 C3 H3 120.4 . . ?

loop_
_geom_bond_atom_site_label_1
_geom_bond_atom_site_label_2
_geom_bond_distance
_geom_bond_site_symmetry_2
_geom_bond_publ_flag
Ni1 N4 2.063(3) . ?
Ni1 N1 2.070(3) . ?
Ni1 N5 2.075(3) . ?
Ni1 N3 2.111(3) . ?
Ni1 N2 2.115(3) . ?
Ni1 O1 2.136(3) . ?
Cl1 O3 1.359(4) . ?
Cl1 O6 1.390(4) . ?
Cl1 O5 1.403(5) . ?
Cl1 O4 1.405(5) . ?
Cl2 O9 1.276(6) . ?
Cl2 O7 1.361(6) . ?
Cl2 O10 1.394(5) . ?
Cl2 O8 1.420(6) . ?
N5 C12 1.332(4) . ?
N5 C16 1.345(4) . ?
N1 C1 1.336(5) . ?
N1 C5 1.341(5) . ?
O1 H1A 0.8624 . ?
O1 H1B 0.8623 . ?
N3 C8 1.473(5) . ?
N3 C9 1.485(6) . ?
N3 H3A 0.9800 . ?
N2 C6 1.463(5) . ?
N2 C7 1.470(5) . ?
N2 H2 0.9800 . ?
N4 C11 1.455(5) . ?
N4 C10 1.463(5) . ?
N4 H4A 0.9800 . ?
C16 C15 1.371(5) . ?
C16 H16 0.9300 . ?
C1 C2 1.399(6) . ?
C1 C6 1.500(6) . ?
C12 C13 1.382(6) . ?
C12 C11 1.510(6) . ?
C5 C4 1.365(7) . ?
C5 H5 0.9300 . ?
C8 C7 1.517(6) . ?
C8 H8A 0.9700 . ?
C8 H8B 0.9700 . ?
C6 H6A 0.9700 . ?
C6 H6B 0.9700 . ?
C15 C14 1.348(7) . ?
C15 H15 0.9300 . ?
C7 H7A 0.9700 . ?
C7 H7B 0.9700 . ?
C11 H11A 0.9700 . ?
C11 H11B 0.9700 . ?
C10 C9 1.503(7) . ?
C10 H10A 0.9700 . ?
C10 H10B 0.9700 . ?
C14 C13 1.379(7) . ?
C14 H14 0.9300 . ?
C4 C3 1.370(9) . ?
C4 H4 0.9300 . ?
C2 C3 1.358(9) . ?
C2 H2A 0.9300 . ?
C13 H13 0.9300 . ?
C9 H9A 0.9700 . ?
C9 H9B 0.9700 . ?
O2 H2B 0.8598 . ?
O2 H2C 0.8600 . ?
C3 H3 0.9300 . ?

loop_
_geom_hbond_atom_site_label_D
_geom_hbond_atom_site_label_H
_geom_hbond_atom_site_label_A
_geom_hbond_distance_DH
_geom_hbond_distance_HA
_geom_hbond_distance_DA
_geom_hbond_angle_DHA
_geom_hbond_site_symmetry_A
_geom_hbond_publ_flag
O1 H1A Cl2 0.86 2.90 3.736(3) 164.4 . yes
O1 H1A O10 0.86 2.01 2.837(7) 159.2 . yes
O1 H1B O2 0.86 2.10 2.729(6) 129.2 . yes
N3 H3A O6 0.98 2.10 3.037(5) 160.0 . yes
N2 H2 Cl2 0.98 2.86 3.805(3) 162.3 1_455 yes
N2 H2 O8 0.98 2.18 3.132(8) 163.7 1_455 yes
N4 H4A O7 0.98 2.09 3.026(8) 159.2 1_455 yes
C5 H5 O1 0.93 2.53 3.086(6) 118.5 . yes
C6 H6B O8 0.97 2.60 3.491(7) 153.4 3_666 yes
C15 H15 O10 0.93 2.63 3.330(7) 132.1 3_666 yes
C13 H13 O7 0.93 2.58 3.503(8) 171.3 3_656 yes

loop_
_geom_torsion_atom_site_label_1
_geom_torsion_atom_site_label_2
_geom_torsion_atom_site_label_3
_geom_torsion_atom_site_label_4
_geom_torsion
_geom_torsion_site_symmetry_1
_geom_torsion_site_symmetry_2
_geom_torsion_site_symmetry_3
_geom_torsion_site_symmetry_4
_geom_torsion_publ_flag
C12 N5 C16 C15 0.1(5) . . . . ?
Ni1 N5 C16 C15 -176.3(3) . . . . ?
C5 N1 C1 C2 1.8(5) . . . . ?
Ni1 N1 C1 C2 174.8(3) . . . . ?
C5 N1 C1 C6 -178.7(3) . . . . ?
Ni1 N1 C1 C6 -5.6(4) . . . . ?
C16 N5 C12 C13 -0.2(6) . . . . ?
Ni1 N5 C12 C13 176.7(3) . . . . ?
C16 N5 C12 C11 177.3(3) . . . . ?
Ni1 N5 C12 C11 -5.8(4) . . . . ?
C1 N1 C5 C4 -1.3(5) . . . . ?
Ni1 N1 C5 C4 -173.5(3) . . . . ?
C9 N3 C8 C7 -76.5(4) . . . . ?
Ni1 N3 C8 C7 43.0(4) . . . . ?
C7 N2 C6 C1 88.3(4) . . . . ?
Ni1 N2 C6 C1 -31.9(4) . . . . ?
N1 C1 C6 N2 25.9(5) . . . . ?
C2 C1 C6 N2 -154.5(4) . . . . ?
N5 C16 C15 C14 0.5(6) . . . . ?
C6 N2 C7 C8 -89.8(4) . . . . ?
Ni1 N2 C7 C8 30.8(4) . . . . ?
N3 C8 C7 N2 -51.2(5) . . . . ?
C10 N4 C11 C12 -157.3(4) . . . . ?
Ni1 N4 C11 C12 -35.1(4) . . . . ?
N5 C12 C11 N4 27.6(5) . . . . ?
C13 C12 C11 N4 -154.9(4) . . . . ?
C11 N4 C10 C9 170.6(4) . . . . ?
Ni1 N4 C10 C9 47.2(5) . . . . ?
C16 C15 C14 C13 -0.9(7) . . . . ?
N1 C5 C4 C3 -0.8(7) . . . . ?
N1 C1 C2 C3 -0.1(7) . . . . ?
C6 C1 C2 C3 -179.7(4) . . . . ?
C15 C14 C13 C12 0.8(7) . . . . ?
N5 C12 C13 C14 -0.3(7) . . . . ?
C11 C12 C13 C14 -177.6(4) . . . . ?
C8 N3 C9 C10 139.2(4) . . . . ?
Ni1 N3 C9 C10 21.4(5) . . . . ?
N4 C10 C9 N3 -46.2(6) . . . . ?
C1 C2 C3 C4 -2.0(8) . . . . ?
C5 C4 C3 C2 2.5(8) . . . . ?
